data_7022639
loop_
_publ_author_name
'Cho, Kyung Jin'
'Ryu, Dae Won'
'Lim, Kwang Soo'
'Lee, Woo Ram'
'Lee, Jin Wuk'
'Koh, Eui Kwan'
'Hong, Chang Seop'

_publ_section_title
;
 Syntheses, structures, and magnetic properties of cyano- and
 phenoxide-bridged Fe(III)-Mn(III) tetrameric assemblies formed by blocked
 fac-Fe tricyanide with aliphatic rings.
;
_journal_issue 16
_journal_name_full 'Dalton transactions (Cambridge, England : 2003)'
_journal_page_first 5796
_journal_page_last 5804
_journal_paper_doi 10.1039/c3dt32563f
_journal_volume 42
_journal_year 2013
_chemical_formula_sum 'C84 H96 B2 Cl4 Fe2 Mn2 N22 O8'
_chemical_formula_weight 1926.83
_chemical_name_systematic
;
?
;
_space_group_IT_number 14
_symmetry_cell_setting monoclinic
_symmetry_space_group_name_Hall '-P 2ybc'
_symmetry_space_group_name_H-M 'P 1 21/c 1'
_atom_sites_solution_hydrogens geom
_atom_sites_solution_primary direct
_atom_sites_solution_secondary difmap
_audit_creation_method SHELXL-97
_cell_angle_alpha 90.00
_cell_angle_beta 93.56(3)
_cell_angle_gamma 90.00
_cell_formula_units_Z 2
_cell_length_a 9.6040(19)
_cell_length_b 14.817(3)
_cell_length_c 30.988(6)
_cell_measurement_reflns_used 45730
_cell_measurement_temperature 100(2)
_cell_volume 4401.2(15)
_computing_cell_refinement HKL2000
_computing_data_collection 'PAL ADSC Quantum-210'
_computing_data_reduction HKL2000
_computing_molecular_graphics WingX
_computing_publication_material WingX
_computing_structure_refinement 'SHELXL-97 (Sheldrick, 1997)'
_computing_structure_solution SHELXTL
_diffrn_ambient_temperature 100(2)
_diffrn_measured_fraction_theta_full 0.989
_diffrn_measured_fraction_theta_max 0.889
_diffrn_measurement_device_type 'CCD area detector'
_diffrn_measurement_method 'phi scans'
_diffrn_radiation_monochromator 'Pt coated Si double crystal'
_diffrn_radiation_source 'Fixed gap multipole wiggler beamline'
_diffrn_radiation_type synchrotron
_diffrn_radiation_wavelength 0.80000
_diffrn_reflns_av_R_equivalents 0.0446
_diffrn_reflns_av_sigmaI/netI 0.0389
_diffrn_reflns_limit_h_max 11
_diffrn_reflns_limit_h_min -11
_diffrn_reflns_limit_k_max 18
_diffrn_reflns_limit_k_min -18
_diffrn_reflns_limit_l_max 39
_diffrn_reflns_limit_l_min -39
_diffrn_reflns_number 26835
_diffrn_reflns_theta_full 25.00
_diffrn_reflns_theta_max 30.36
_diffrn_reflns_theta_min 1.48
_exptl_absorpt_coefficient_mu 0.794
_exptl_absorpt_correction_T_max 0.9249
_exptl_absorpt_correction_T_min 0.8574
_exptl_absorpt_correction_type empirical
_exptl_absorpt_process_details HKL2000-Scalepack
_exptl_crystal_colour brown
_exptl_crystal_density_diffrn 1.454
_exptl_crystal_density_method 'not measured'
_exptl_crystal_description block
_exptl_crystal_F_000 1996
_exptl_crystal_size_max 0.20
_exptl_crystal_size_mid 0.10
_exptl_crystal_size_min 0.10
_refine_diff_density_max 0.712
_refine_diff_density_min -1.070
_refine_diff_density_rms 0.106
_refine_ls_extinction_method none
_refine_ls_goodness_of_fit_ref 1.056
_refine_ls_hydrogen_treatment constr
_refine_ls_matrix_type full
_refine_ls_number_parameters 566
_refine_ls_number_reflns 8271
_refine_ls_number_restraints 0
_refine_ls_restrained_S_all 1.056
_refine_ls_R_factor_all 0.0749
_refine_ls_R_factor_gt 0.0615
_refine_ls_shift/su_max 0.002
_refine_ls_shift/su_mean 0.000
_refine_ls_structure_factor_coef Fsqd
_refine_ls_weighting_details 'calc w=1/[\s^2^(Fo^2^)+(0.0929P)^2^+7.4719P] where P=(Fo^2^+2Fc^2^)/3'
_refine_ls_weighting_scheme calc
_refine_ls_wR_factor_gt 0.1576
_refine_ls_wR_factor_ref 0.1657
_reflns_number_gt 6782
_reflns_number_total 8271
_reflns_threshold_expression >2sigma(I)
_cod_data_source_file c3dt32563f.txt
_cod_data_source_block p21c
_cod_depositor_comments
;
The following automatic conversions were performed:

'_symmetry_cell_setting' value 'Monoclinic' changed to 'monoclinic'
according to /home/saulius/struct/CIF-dictionaries/cif_core.dic
dictionary named 'cif_core.dic' version 2.4.2 from 2011-04-26.

Automatic conversion script
Id: cif_fix_values 1891 2012-01-12 08:04:46Z andrius 
;
_cod_original_sg_symbol_H-M P2(1)/c
_cod_database_code 7022639

loop_
_symmetry_equiv_pos_as_xyz
'x, y, z'
'-x, y+1/2, -z+1/2'
'-x, -y, -z'
'x, -y-1/2, z-1/2'

loop_
_atom_site_label
_atom_site_type_symbol
_atom_site_fract_x
_atom_site_fract_y
_atom_site_fract_z
_atom_site_U_iso_or_equiv
_atom_site_adp_type
_atom_site_occupancy
_atom_site_symmetry_multiplicity
_atom_site_calc_flag
_atom_site_refinement_flags
Fe1 Fe 0.48731(6) 0.56468(3) 0.157582(16) 0.02605(15) Uani 1 1 d .
C3 C 0.5524(4) 0.6434(3) 0.11383(13) 0.0335(9) Uani 1 1 d .
N3 N 0.5907(4) 0.6934(2) 0.08833(12) 0.0420(9) Uani 1 1 d .
C2 C 0.5497(4) 0.4596(3) 0.12720(12) 0.0299(8) Uani 1 1 d .
N2 N 0.5772(3) 0.3951(2) 0.10837(10) 0.0312(7) Uani 1 1 d .
C1 C 0.3248(4) 0.5498(2) 0.11987(12) 0.0281(8) Uani 1 1 d .
N1 N 0.2341(3) 0.5354(2) 0.09466(10) 0.0297(7) Uani 1 1 d .
N4 N 0.4170(3) 0.6707(2) 0.18810(9) 0.0291(7) Uani 1 1 d .
N5 N 0.4458(3) 0.6736(2) 0.23261(9) 0.0285(7) Uani 1 1 d .
C4 C 0.2753(5) 0.7630(3) 0.13278(13) 0.0400(10) Uani 1 1 d .
H4A H 0.3531 0.7706 0.1141 0.060 Uiso 1 1 calc R
H4B H 0.2217 0.8192 0.1333 0.060 Uiso 1 1 calc R
H4C H 0.2146 0.7141 0.1216 0.060 Uiso 1 1 calc R
C5 C 0.3304(4) 0.7405(2) 0.17723(12) 0.0288(8) Uani 1 1 d .
C6 C 0.3031(4) 0.7870(2) 0.21469(12) 0.0296(8) Uani 1 1 d .
C7 C 0.2220(5) 0.8652(3) 0.23127(16) 0.0486(11) Uani 1 1 d .
H7A H 0.1242 0.8649 0.2192 0.058 Uiso 1 1 calc R
H7B H 0.2659 0.9236 0.2247 0.058 Uiso 1 1 calc R
C8 C 0.2314(6) 0.8455(4) 0.28131(16) 0.0579(13) Uani 1 1 d .
H8A H 0.2441 0.9027 0.2976 0.069 Uiso 1 1 calc R
H8B H 0.1442 0.8166 0.2897 0.069 Uiso 1 1 calc R
C9 C 0.3589(5) 0.7810(3) 0.29198(13) 0.0385(10) Uani 1 1 d .
H9A H 0.4429 0.8147 0.3029 0.046 Uiso 1 1 calc R
H9B H 0.3367 0.7336 0.3130 0.046 Uiso 1 1 calc R
C10 C 0.3748(4) 0.7434(2) 0.24816(12) 0.0284(8) Uani 1 1 d .
N6 N 0.6732(3) 0.5774(2) 0.19078(10) 0.0308(7) Uani 1 1 d .
N7 N 0.6729(3) 0.5911(2) 0.23482(10) 0.0306(7) Uani 1 1 d .
C11 C 0.8551(5) 0.5613(3) 0.13545(14) 0.0434(10) Uani 1 1 d .
H11A H 0.7986 0.5140 0.1208 0.065 Uiso 1 1 calc R
H11B H 0.9534 0.5433 0.1371 0.065 Uiso 1 1 calc R
H11C H 0.8440 0.6178 0.1192 0.065 Uiso 1 1 calc R
C12 C 0.8081(4) 0.5748(3) 0.18005(14) 0.0352(9) Uani 1 1 d .
C13 C 0.8943(4) 0.5860(3) 0.21775(13) 0.0344(9) Uani 1 1 d .
C14 C 1.0440(5) 0.5911(3) 0.23231(14) 0.0417(10) Uani 1 1 d .
H14A H 1.0882 0.6463 0.2214 0.050 Uiso 1 1 calc R
H14B H 1.0959 0.5374 0.2231 0.050 Uiso 1 1 calc R
C15 C 1.0357(6) 0.5938(5) 0.28184(17) 0.0650(15) Uani 1 1 d .
H15A H 1.0946 0.6436 0.2940 0.078 Uiso 1 1 calc R
H15B H 1.0715 0.5364 0.2946 0.078 Uiso 1 1 calc R
C16 C 0.8833(5) 0.6082(3) 0.29359(14) 0.0439(10) Uani 1 1 d .
H16A H 0.8549 0.5629 0.3148 0.053 Uiso 1 1 calc R
H16B H 0.8689 0.6695 0.3052 0.053 Uiso 1 1 calc R
N8 N 0.4149(3) 0.4862(2) 0.20341(10) 0.0294(7) Uani 1 1 d .
N9 N 0.4513(3) 0.5098(2) 0.24593(10) 0.0299(7) Uani 1 1 d .
C17 C 0.8069(4) 0.5954(3) 0.25042(13) 0.0352(9) Uani 1 1 d .
C18 C 0.2648(4) 0.3652(3) 0.16607(13) 0.0368(9) Uani 1 1 d .
H18A H 0.1841 0.3996 0.1542 0.055 Uiso 1 1 calc R
H18B H 0.2346 0.3049 0.1744 0.055 Uiso 1 1 calc R
H18C H 0.3336 0.3599 0.1441 0.055 Uiso 1 1 calc R
C19 C 0.3290(4) 0.4128(2) 0.20480(12) 0.0291(8) Uani 1 1 d .
C20 C 0.3114(4) 0.3907(2) 0.24774(13) 0.0313(8) Uani 1 1 d .
C21 C 0.2396(5) 0.3251(3) 0.27654(15) 0.0480(11) Uani 1 1 d .
H21A H 0.2738 0.2627 0.2727 0.058 Uiso 1 1 calc R
H21B H 0.1372 0.3263 0.2705 0.058 Uiso 1 1 calc R
C22 C 0.2809(7) 0.3609(4) 0.32236(16) 0.0702(17) Uani 1 1 d .
H22A H 0.3253 0.3120 0.3401 0.084 Uiso 1 1 calc R
H22B H 0.1963 0.3808 0.3364 0.084 Uiso 1 1 calc R
B1 B 0.5323(5) 0.5977(3) 0.25517(13) 0.0308(9) Uani 1 1 d .
H1 H 0.5455 0.6090 0.2870 0.037 Uiso 1 1 calc R
Mn1 Mn 0.11810(6) 0.47285(3) 0.040179(16) 0.02316(15) Uani 1 1 d .
O1 O -0.0001(3) 0.57538(16) 0.02957(8) 0.0257(5) Uani 1 1 d .
O2 O -0.0040(3) 0.40693(16) 0.07250(8) 0.0274(5) Uani 1 1 d .
N10 N 0.2491(3) 0.52563(19) -0.00015(9) 0.0245(6) Uani 1 1 d .
N11 N 0.2362(3) 0.36434(19) 0.03371(9) 0.0244(6) Uani 1 1 d .
C23 C 0.3838(5) 0.4414(3) 0.31996(13) 0.0409(10) Uani 1 1 d .
H23A H 0.3478 0.4961 0.3339 0.049 Uiso 1 1 calc R
H23B H 0.4770 0.4263 0.3335 0.049 Uiso 1 1 calc R
C24 C 0.3877(4) 0.4530(2) 0.27193(12) 0.0307(8) Uani 1 1 d .
C25 C 0.3640(4) 0.3835(2) 0.01111(12) 0.0276(8) Uani 1 1 d .
H25A H 0.3958 0.3284 -0.0034 0.033 Uiso 1 1 calc R
H25B H 0.4395 0.4042 0.0320 0.033 Uiso 1 1 calc R
C26 C 0.3279(4) 0.4567(2) -0.02191(11) 0.0260(8) Uani 1 1 d .
H26A H 0.4140 0.4830 -0.0326 0.031 Uiso 1 1 calc R
H26B H 0.2710 0.4315 -0.0468 0.031 Uiso 1 1 calc R
C27 C 0.2621(4) 0.6108(2) -0.00819(11) 0.0256(7) Uani 1 1 d .
H27 H 0.3302 0.6289 -0.0274 0.031 Uiso 1 1 calc R
C28 C 0.1781(4) 0.6799(2) 0.01063(11) 0.0245(7) Uani 1 1 d .
C29 C 0.2207(4) 0.7702(2) 0.00643(12) 0.0285(8) Uani 1 1 d .
H29 H 0.3049 0.7839 -0.0067 0.034 Uiso 1 1 calc R
C30 C 0.1398(4) 0.8387(2) 0.02142(12) 0.0305(8) Uani 1 1 d .
C31 C 0.0147(4) 0.8194(3) 0.04056(12) 0.0300(8) Uani 1 1 d .
H31 H -0.0407 0.8670 0.0508 0.036 Uiso 1 1 calc R
C32 C -0.0278(4) 0.7311(2) 0.04441(11) 0.0260(8) Uani 1 1 d .
H32 H -0.1122 0.7183 0.0577 0.031 Uiso 1 1 calc R
C33 C 0.0509(4) 0.6600(2) 0.02919(11) 0.0246(7) Uani 1 1 d .
C34 C 0.2071(4) 0.2823(2) 0.04350(12) 0.0275(8) Uani 1 1 d .
H34 H 0.2672 0.2360 0.0345 0.033 Uiso 1 1 calc R
C35 C 0.0898(4) 0.2564(2) 0.06713(11) 0.0262(8) Uani 1 1 d .
C36 C 0.0727(4) 0.1632(2) 0.07559(12) 0.0289(8) Uani 1 1 d .
H36 H 0.1375 0.1207 0.0657 0.035 Uiso 1 1 calc R
C37 C -0.0380(4) 0.1344(3) 0.09816(12) 0.0308(8) Uani 1 1 d .
C38 C -0.1318(4) 0.1960(3) 0.11345(12) 0.0325(8) Uani 1 1 d .
H38 H -0.2067 0.1754 0.1295 0.039 Uiso 1 1 calc R
C39 C -0.1171(4) 0.2872(3) 0.10542(12) 0.0291(8) Uani 1 1 d .
H39 H -0.1814 0.3288 0.1163 0.035 Uiso 1 1 calc R
C40 C -0.0077(4) 0.3190(2) 0.08127(11) 0.0255(7) Uani 1 1 d .
Cl1 Cl 0.18941(11) 0.95030(6) 0.01482(4) 0.0395(3) Uani 1 1 d .
Cl2 Cl -0.06187(12) 0.01988(6) 0.10774(3) 0.0402(3) Uani 1 1 d .
O3 O 0.3292(4) 0.3425(3) 0.46203(14) 0.0702(11) Uani 1 1 d .
H3 H 0.3437 0.2967 0.4470 0.105 Uiso 1 1 calc R
C41 C 0.4220(6) 0.4096(4) 0.4526(2) 0.0672(16) Uani 1 1 d .
H41A H 0.3827 0.4685 0.4596 0.101 Uiso 1 1 calc R
H41B H 0.4390 0.4076 0.4218 0.101 Uiso 1 1 calc R
H41C H 0.5101 0.4005 0.4698 0.101 Uiso 1 1 calc R
O4 O 0.4778(4) 0.7247(2) 0.43235(10) 0.0483(8) Uani 1 1 d .
H4 H 0.4626 0.7700 0.4165 0.073 Uiso 1 1 calc R
C42 C 0.5150(6) 0.6501(4) 0.4066(2) 0.0749(19) Uani 1 1 d .
H42A H 0.5807 0.6700 0.3856 0.112 Uiso 1 1 calc R
H42B H 0.4311 0.6255 0.3913 0.112 Uiso 1 1 calc R
H42C H 0.5590 0.6034 0.4252 0.112 Uiso 1 1 calc R

loop_
_atom_site_aniso_label
_atom_site_aniso_U_11
_atom_site_aniso_U_22
_atom_site_aniso_U_33
_atom_site_aniso_U_23
_atom_site_aniso_U_13
_atom_site_aniso_U_12
Fe1 0.0278(3) 0.0257(3) 0.0238(3) -0.0031(2) -0.0051(2) 0.0013(2)
C3 0.032(2) 0.033(2) 0.034(2) -0.0095(17) -0.0042(17) 0.0037(17)
N3 0.057(2) 0.0302(18) 0.0399(19) -0.0004(15) 0.0132(17) 0.0012(16)
C2 0.025(2) 0.036(2) 0.0278(18) 0.0087(16) -0.0055(15) -0.0010(16)
N2 0.0323(19) 0.0297(16) 0.0314(16) -0.0042(13) 0.0011(14) 0.0072(14)
C1 0.033(2) 0.0228(17) 0.0281(18) -0.0025(14) 0.0011(17) 0.0049(15)
N1 0.0320(19) 0.0275(16) 0.0285(16) -0.0039(12) -0.0070(15) 0.0016(13)
N4 0.0327(19) 0.0302(16) 0.0235(15) -0.0041(12) -0.0064(13) 0.0006(13)
N5 0.0352(19) 0.0272(15) 0.0225(15) -0.0038(12) -0.0033(13) 0.0000(13)
C4 0.048(3) 0.036(2) 0.034(2) -0.0019(17) -0.0089(19) 0.0117(19)
C5 0.030(2) 0.0266(18) 0.0293(18) -0.0031(15) -0.0027(15) 0.0012(15)
C6 0.029(2) 0.0269(18) 0.0329(19) -0.0069(15) -0.0016(16) -0.0023(15)
C7 0.045(3) 0.039(2) 0.061(3) -0.007(2) -0.002(2) 0.003(2)
C8 0.071(4) 0.051(3) 0.052(3) -0.015(2) 0.008(3) 0.006(3)
C9 0.047(3) 0.039(2) 0.030(2) -0.0105(17) 0.0044(18) -0.0075(19)
C10 0.029(2) 0.0278(18) 0.0276(18) -0.0076(15) -0.0006(15) -0.0040(15)
N6 0.0314(19) 0.0321(17) 0.0279(16) -0.0022(13) -0.0055(14) -0.0020(13)
N7 0.033(2) 0.0287(16) 0.0289(16) -0.0022(13) -0.0084(14) -0.0020(13)
C11 0.030(2) 0.055(3) 0.045(2) -0.004(2) 0.0046(19) 0.000(2)
C12 0.035(2) 0.0269(19) 0.043(2) -0.0019(16) -0.0062(18) -0.0003(16)
C13 0.032(2) 0.033(2) 0.037(2) -0.0033(16) -0.0060(18) -0.0005(16)
C14 0.034(2) 0.045(2) 0.046(2) -0.0083(19) -0.0005(19) -0.0019(19)
C15 0.043(3) 0.103(5) 0.047(3) 0.000(3) -0.012(2) -0.004(3)
C16 0.041(3) 0.050(3) 0.039(2) -0.008(2) -0.0134(19) 0.001(2)
N8 0.0326(19) 0.0310(16) 0.0236(15) -0.0058(12) -0.0058(13) 0.0015(13)
N9 0.037(2) 0.0281(15) 0.0235(15) -0.0033(12) -0.0081(13) -0.0016(13)
C17 0.033(2) 0.0279(19) 0.042(2) -0.0013(16) -0.0195(18) -0.0030(16)
C18 0.040(2) 0.035(2) 0.036(2) -0.0031(17) -0.0008(18) -0.0113(18)
C19 0.026(2) 0.0266(18) 0.0344(19) -0.0028(15) -0.0028(16) -0.0009(15)
C20 0.031(2) 0.0271(18) 0.036(2) -0.0011(16) 0.0024(16) 0.0020(16)
C21 0.052(3) 0.044(2) 0.049(3) 0.005(2) 0.007(2) -0.006(2)
C22 0.122(5) 0.052(3) 0.038(3) 0.005(2) 0.017(3) -0.023(3)
B1 0.040(3) 0.030(2) 0.0213(19) -0.0045(16) -0.0080(18) -0.0001(19)
Mn1 0.0233(3) 0.0225(3) 0.0232(3) -0.0007(2) -0.0020(2) 0.0004(2)
O1 0.0270(14) 0.0225(12) 0.0270(12) -0.0011(10) -0.0030(10) -0.0020(10)
O2 0.0278(14) 0.0253(12) 0.0288(13) 0.0003(10) -0.0007(11) 0.0033(10)
N10 0.0223(16) 0.0245(15) 0.0259(15) -0.0021(12) -0.0041(12) 0.0021(12)
N11 0.0225(16) 0.0271(15) 0.0231(14) -0.0012(12) -0.0015(12) -0.0032(12)
C23 0.052(3) 0.044(2) 0.0258(19) 0.0001(17) -0.0017(18) 0.008(2)
C24 0.037(2) 0.0275(18) 0.0270(18) 0.0039(15) 0.0000(16) 0.0049(16)
C25 0.024(2) 0.0257(17) 0.0332(19) 0.0012(15) 0.0020(15) -0.0016(15)
C26 0.025(2) 0.0242(17) 0.0280(18) -0.0030(14) 0.0004(15) -0.0013(14)
C27 0.0194(19) 0.0280(18) 0.0284(18) -0.0009(14) -0.0058(14) -0.0026(14)
C28 0.027(2) 0.0216(16) 0.0240(17) -0.0019(13) -0.0026(15) -0.0006(14)
C29 0.028(2) 0.0276(18) 0.0298(18) -0.0007(15) -0.0033(15) -0.0028(15)
C30 0.031(2) 0.0263(18) 0.034(2) -0.0035(15) -0.0055(16) -0.0017(15)
C31 0.031(2) 0.0291(18) 0.0298(19) -0.0055(15) -0.0019(16) 0.0022(16)
C32 0.026(2) 0.0251(17) 0.0265(17) -0.0035(14) -0.0022(15) -0.0015(14)
C33 0.023(2) 0.0246(17) 0.0255(17) -0.0026(14) -0.0049(14) -0.0046(14)
C34 0.027(2) 0.0254(17) 0.0298(18) -0.0019(14) -0.0023(15) 0.0010(15)
C35 0.024(2) 0.0267(17) 0.0273(17) -0.0009(14) -0.0007(15) -0.0031(14)
C36 0.034(2) 0.0249(17) 0.0280(18) -0.0029(14) 0.0013(16) -0.0005(15)
C37 0.034(2) 0.0305(19) 0.0276(18) 0.0019(15) -0.0031(16) -0.0049(16)
C38 0.032(2) 0.036(2) 0.0290(19) 0.0031(16) 0.0013(16) -0.0046(17)
C39 0.026(2) 0.0324(19) 0.0288(18) 0.0011(15) 0.0025(15) -0.0017(15)
C40 0.027(2) 0.0239(17) 0.0245(17) 0.0009(14) -0.0065(15) -0.0005(14)
Cl1 0.0397(6) 0.0234(4) 0.0555(6) -0.0033(4) 0.0031(5) -0.0033(4)
Cl2 0.0544(7) 0.0284(5) 0.0384(5) -0.0005(4) 0.0088(5) -0.0095(4)
O3 0.081(3) 0.048(2) 0.086(3) -0.0052(19) 0.032(2) -0.006(2)
C41 0.046(3) 0.050(3) 0.106(5) -0.028(3) 0.009(3) -0.010(2)
O4 0.050(2) 0.0394(17) 0.0553(19) 0.0028(14) -0.0021(16) 0.0012(15)
C42 0.069(4) 0.041(3) 0.110(5) -0.023(3) -0.032(4) 0.011(3)

loop_
_atom_type_symbol
_atom_type_description
_atom_type_scat_dispersion_real
_atom_type_scat_dispersion_imag
_atom_type_scat_source
C C 0.0033 0.0016 'International Tables Vol C Tables 4.2.6.8 and 6.1.1.4'
H H 0.0000 0.0000 'International Tables Vol C Tables 4.2.6.8 and 6.1.1.4'
B B 0.0013 0.0007 'International Tables Vol C Tables 4.2.6.8 and 6.1.1.4'
N N 0.0061 0.0033 'International Tables Vol C Tables 4.2.6.8 and 6.1.1.4'
O O 0.0106 0.0060 'International Tables Vol C Tables 4.2.6.8 and 6.1.1.4'
Cl Cl 0.1484 0.1585 'International Tables Vol C Tables 4.2.6.8 and 6.1.1.4'
Mn Mn 0.3368 0.7283 'International Tables Vol C Tables 4.2.6.8 and 6.1.1.4'
Fe Fe 0.3463 0.8444 'International Tables Vol C Tables 4.2.6.8 and 6.1.1.4'

loop_
_geom_angle_atom_site_label_1
_geom_angle_atom_site_label_2
_geom_angle_atom_site_label_3
_geom_angle
_geom_angle_site_symmetry_3
C1 Fe1 C3 85.84(16) .
C1 Fe1 C2 82.83(15) .
C3 Fe1 C2 91.20(16) .
C1 Fe1 N4 95.40(14) .
C3 Fe1 N4 89.49(15) .
C2 Fe1 N4 178.04(15) .
C1 Fe1 N8 93.48(15) .
C3 Fe1 N8 178.03(15) .
C2 Fe1 N8 90.55(14) .
N4 Fe1 N8 88.73(13) .
C1 Fe1 N6 172.66(14) .
C3 Fe1 N6 89.22(15) .
C2 Fe1 N6 91.86(15) .
N4 Fe1 N6 89.98(13) .
N8 Fe1 N6 91.63(13) .
N3 C3 Fe1 177.7(3) .
N2 C2 Fe1 175.1(3) .
N1 C1 Fe1 173.3(3) .
C1 N1 Mn1 159.2(3) .
C5 N4 N5 107.7(3) .
C5 N4 Fe1 135.3(2) .
N5 N4 Fe1 116.6(2) .
C10 N5 N4 107.8(3) .
C10 N5 B1 132.1(3) .
N4 N5 B1 119.7(3) .
N4 C5 C6 108.4(3) .
N4 C5 C4 125.5(3) .
C6 C5 C4 126.1(4) .
C10 C6 C5 106.6(3) .
C10 C6 C7 110.6(3) .
C5 C6 C7 142.8(4) .
C6 C7 C8 101.3(4) .
C9 C8 C7 108.4(4) .
C10 C9 C8 99.2(3) .
N5 C10 C6 109.5(3) .
N5 C10 C9 134.4(4) .
C6 C10 C9 116.1(3) .
C12 N6 N7 107.9(3) .
C12 N6 Fe1 134.5(3) .
N7 N6 Fe1 117.6(2) .
C17 N7 N6 107.5(3) .
C17 N7 B1 134.2(3) .
N6 N7 B1 118.3(3) .
N6 C12 C13 108.4(4) .
N6 C12 C11 125.3(4) .
C13 C12 C11 126.3(4) .
C17 C13 C12 105.9(4) .
C17 C13 C14 113.6(4) .
C12 C13 C14 140.6(4) .
C13 C14 C15 101.2(4) .
C14 C15 C16 110.3(4) .
C17 C16 C15 101.0(4) .
C19 N8 N9 106.7(3) .
C19 N8 Fe1 136.4(3) .
N9 N8 Fe1 116.8(2) .
C24 N9 N8 108.4(3) .
C24 N9 B1 131.8(3) .
N8 N9 B1 119.1(3) .
N7 C17 C13 110.3(4) .
N7 C17 C16 136.9(4) .
C13 C17 C16 112.8(4) .
N8 C19 C20 109.1(3) .
N8 C19 C18 124.8(3) .
C20 C19 C18 126.1(3) .
C24 C20 C19 105.7(3) .
C24 C20 C21 110.9(3) .
C19 C20 C21 143.3(4) .
C20 C21 C22 102.7(4) .
C21 C22 C23 110.4(4) .
N7 B1 N9 108.6(3) .
N7 B1 N5 109.0(3) .
N9 B1 N5 106.4(3) .
O2 Mn1 O1 97.01(11) .
O2 Mn1 N11 90.70(11) .
O1 Mn1 N11 164.32(11) .
O2 Mn1 N10 170.85(11) .
O1 Mn1 N10 88.38(11) .
N11 Mn1 N10 82.37(12) .
O2 Mn1 N1 96.62(12) .
O1 Mn1 N1 93.71(11) .
N11 Mn1 N1 98.96(12) .
N10 Mn1 N1 90.37(12) .
O2 Mn1 O1 92.80(10) 3_565
O1 Mn1 O1 81.09(10) 3_565
N11 Mn1 O1 84.93(10) 3_565
N10 Mn1 O1 80.70(10) 3_565
N1 Mn1 O1 169.75(10) 3_565
C33 O1 Mn1 121.9(2) .
C33 O1 Mn1 114.0(2) 3_565
Mn1 O1 Mn1 98.91(10) 3_565
C40 O2 Mn1 130.4(2) .
C27 N10 C26 122.3(3) .
C27 N10 Mn1 125.2(3) .
C26 N10 Mn1 112.4(2) .
C34 N11 C25 119.4(3) .
C34 N11 Mn1 127.4(3) .
C25 N11 Mn1 112.9(2) .
C24 C23 C22 101.0(3) .
N9 C24 C20 110.0(3) .
N9 C24 C23 135.2(4) .
C20 C24 C23 114.8(4) .
N11 C25 C26 107.2(3) .
N10 C26 C25 107.0(3) .
N10 C27 C28 123.3(3) .
C29 C28 C33 120.0(3) .
C29 C28 C27 117.6(3) .
C33 C28 C27 122.2(3) .
C30 C29 C28 119.8(4) .
C29 C30 C31 120.6(3) .
C29 C30 Cl1 119.8(3) .
C31 C30 Cl1 119.5(3) .
C32 C31 C30 119.7(3) .
C31 C32 C33 121.2(3) .
O1 C33 C32 119.7(3) .
O1 C33 C28 121.5(3) .
C32 C33 C28 118.6(3) .
N11 C34 C35 124.2(3) .
C40 C35 C36 119.8(3) .
C40 C35 C34 122.8(3) .
C36 C35 C34 117.3(3) .
C37 C36 C35 119.9(3) .
C36 C37 C38 120.5(3) .
C36 C37 Cl2 120.3(3) .
C38 C37 Cl2 119.2(3) .
C39 C38 C37 120.4(4) .
C38 C39 C40 120.7(4) .
O2 C40 C35 123.7(3) .
O2 C40 C39 117.8(3) .
C35 C40 C39 118.5(3) .

loop_
_geom_bond_atom_site_label_1
_geom_bond_atom_site_label_2
_geom_bond_distance
_geom_bond_site_symmetry_2
Fe1 C1 1.904(4) .
Fe1 C3 1.922(4) .
Fe1 C2 1.934(4) .
Fe1 N4 1.974(3) .
Fe1 N8 1.994(3) .
Fe1 N6 2.013(3) .
C3 N3 1.159(5) .
C2 N2 1.158(5) .
C1 N1 1.153(5) .
N1 Mn1 2.172(3) .
N4 C5 1.356(5) .
N4 N5 1.391(4) .
N5 C10 1.344(5) .
N5 B1 1.541(5) .
C4 C5 1.483(5) .
C5 C6 1.389(5) .
C6 C10 1.371(6) .
C6 C7 1.503(6) .
C7 C8 1.575(7) .
C8 C9 1.572(7) .
C9 C10 1.485(5) .
N6 C12 1.358(5) .
N6 N7 1.380(4) .
N7 C17 1.348(5) .
N7 B1 1.528(6) .
C11 C12 1.493(6) .
C12 C13 1.399(6) .
C13 C17 1.361(6) .
C13 C14 1.482(6) .
C14 C15 1.543(7) .
C15 C16 1.544(7) .
C16 C17 1.497(5) .
N8 C19 1.366(5) .
N8 N9 1.387(4) .
N9 C24 1.338(5) .
N9 B1 1.536(5) .
C18 C19 1.492(5) .
C19 C20 1.391(5) .
C20 C24 1.372(6) .
C20 C21 1.514(6) .
C21 C22 1.545(7) .
C22 C23 1.552(7) .
Mn1 O2 1.865(3) .
Mn1 O1 1.913(2) .
Mn1 N11 1.985(3) .
Mn1 N10 1.988(3) .
Mn1 O1 2.482(3) 3_565
O1 C33 1.346(4) .
O1 Mn1 2.482(3) 3_565
O2 C40 1.332(4) .
N10 C27 1.294(5) .
N10 C26 1.460(4) .
N11 C34 1.288(5) .
N11 C25 1.478(5) .
C23 C24 1.501(5) .
C25 C26 1.517(5) .
C27 C28 1.449(5) .
C28 C29 1.407(5) .
C28 C33 1.414(5) .
C29 C30 1.376(5) .
C30 C31 1.402(6) .
C30 Cl1 1.737(4) .
C31 C32 1.378(5) .
C32 C33 1.395(5) .
C34 C35 1.433(5) .
C35 C40 1.407(5) .
C35 C36 1.417(5) .
C36 C37 1.376(5) .
C37 C38 1.387(6) .
C37 Cl2 1.740(4) .
C38 C39 1.383(5) .
C39 C40 1.408(5) .
O3 C41 1.379(6) .
O4 C42 1.421(6) .
